data_7041668
loop_
_publ_author_name
'Hao, Shao Yun'
'Hou, Suo Xia'
'Van Hecke, Kristof'
'Cui, Guang Hua'

_publ_section_title
;
 Construction of noninterpenetrating and interpenetrating Co(ii) networks
 with halogenated carboxylate modulated by auxiliary N-donor co-ligands:
 structural diversity, electrochemical and photocatalytic properties.
;
_journal_issue 6
_journal_name_full 'Dalton transactions (Cambridge, England : 2003)'
_journal_page_first 1951
_journal_page_last 1964
_journal_paper_doi 10.1039/c6dt04516b
_journal_volume 46
_journal_year 2017
_chemical_formula_sum 'C34 H28 Cl2 Co N4 O4'
_chemical_formula_weight 686.43
_chemical_name_systematic
; 
 ? 
;
_space_group_IT_number 15
_symmetry_cell_setting monoclinic
_symmetry_space_group_name_Hall '-C 2yc'
_symmetry_space_group_name_H-M 'C 1 2/c 1'
_atom_sites_solution_hydrogens geom
_atom_sites_solution_primary direct
_atom_sites_solution_secondary difmap
_audit_creation_method SHELXL-97
_audit_update_record
;
2016-11-03 deposited with the CCDC.
2017-01-11 downloaded from the CCDC.
;
_cell_angle_alpha 90.00
_cell_angle_beta 116.385(2)
_cell_angle_gamma 90.00
_cell_formula_units_Z 4
_cell_length_a 20.708(4)
_cell_length_b 12.429(2)
_cell_length_c 13.446(2)
_cell_measurement_reflns_used 2019
_cell_measurement_temperature 293(2)
_cell_measurement_theta_max 24.09
_cell_measurement_theta_min 0.22
_cell_volume 3100.2(9)
_computing_cell_refinement 'SAINT (Bruker, 1999)'
_computing_data_collection 'SMART (Bruker, 1998)'
_computing_data_reduction SAINT
_computing_molecular_graphics 'SHELXTL  (Bruker, 1999)'
_computing_publication_material SHELXTL
_computing_structure_refinement 'SHELXL97 (Sheldrick, 2008)'
_computing_structure_solution 'SHELXS97 (Sheldrick, 2008)'
_diffrn_ambient_temperature 293(2)
_diffrn_measured_fraction_theta_full 0.996
_diffrn_measured_fraction_theta_max 0.996
_diffrn_measurement_device_type 'Bruker SMART CCD area-detector'
_diffrn_measurement_method '\w scans'
_diffrn_radiation_monochromator graphite
_diffrn_radiation_source 'fine--focus sealed tube'
_diffrn_radiation_type MoK\a
_diffrn_radiation_wavelength 0.71073
_diffrn_reflns_av_R_equivalents 0.0362
_diffrn_reflns_av_sigmaI/netI 0.0465
_diffrn_reflns_limit_h_max 26
_diffrn_reflns_limit_h_min -16
_diffrn_reflns_limit_k_max 16
_diffrn_reflns_limit_k_min -16
_diffrn_reflns_limit_l_max 14
_diffrn_reflns_limit_l_min -17
_diffrn_reflns_number 9226
_diffrn_reflns_theta_full 27.48
_diffrn_reflns_theta_max 27.48
_diffrn_reflns_theta_min 1.97
_exptl_absorpt_coefficient_mu 0.772
_exptl_absorpt_correction_T_max 0.8812
_exptl_absorpt_correction_T_min 0.8209
_exptl_absorpt_correction_type multi-scan
_exptl_absorpt_process_details '(<i>SADABS</i>; Sheldrick, 1996)'
_exptl_crystal_colour red
_exptl_crystal_density_diffrn 1.471
_exptl_crystal_density_method 'not measured'
_exptl_crystal_description block
_exptl_crystal_F_000 1412
_exptl_crystal_size_max 0.23
_exptl_crystal_size_mid 0.23
_exptl_crystal_size_min 0.18
_refine_diff_density_max 0.341
_refine_diff_density_min -0.237
_refine_diff_density_rms 0.055
_refine_ls_extinction_method none
_refine_ls_goodness_of_fit_ref 1.013
_refine_ls_hydrogen_treatment constr
_refine_ls_matrix_type full
_refine_ls_number_parameters 206
_refine_ls_number_reflns 3552
_refine_ls_number_restraints 0
_refine_ls_restrained_S_all 1.013
_refine_ls_R_factor_all 0.0613
_refine_ls_R_factor_gt 0.0380
_refine_ls_shift/su_max 0.001
_refine_ls_shift/su_mean 0.000
_refine_ls_structure_factor_coef Fsqd
_refine_ls_weighting_details 'calc w=1/[\s^2^(Fo^2^)+(0.0464P)^2^+1.1180P] where P=(Fo^2^+2Fc^2^)/3'
_refine_ls_weighting_scheme calc
_refine_ls_wR_factor_gt 0.0891
_refine_ls_wR_factor_ref 0.1007
_reflns_number_gt 2559
_reflns_number_total 3552
_reflns_threshold_expression >2sigma(I)
_cod_data_source_file c6dt04516b2.cif
_cod_data_source_block 1
_cod_depositor_comments 'Adding full bibliography for 7041663--7041668.cif.'
_cod_original_cell_volume 3100.3(10)
_cod_original_sg_symbol_H-M '    C 2/c '
_cod_database_code 7041668

loop_
_symmetry_equiv_pos_as_xyz
'x, y, z'
'-x, y, -z+1/2'
'x+1/2, y+1/2, z'
'-x+1/2, y+1/2, -z+1/2'
'-x, -y, -z'
'x, -y, z-1/2'
'-x+1/2, -y+1/2, -z'
'x+1/2, -y+1/2, z-1/2'

loop_
_atom_site_label
_atom_site_type_symbol
_atom_site_fract_x
_atom_site_fract_y
_atom_site_fract_z
_atom_site_U_iso_or_equiv
_atom_site_adp_type
_atom_site_occupancy
_atom_site_symmetry_multiplicity
_atom_site_calc_flag
_atom_site_refinement_flags
Co1 Co 0.5000 0.54290(3) 0.2500 0.03751(14) Uani 1 2 d S
Cl1 Cl 0.64563(3) 0.88187(5) 0.29385(5) 0.04877(18) Uani 1 1 d .
O2 O 0.59336(8) 0.57195(13) 0.40649(13) 0.0449(4) Uani 1 1 d .
O1 O 0.57546(8) 0.66970(13) 0.26243(13) 0.0505(4) Uani 1 1 d .
C12 C 0.48274(13) 0.04087(18) 0.57997(18) 0.0412(5) Uani 1 1 d .
H12 H 0.4709 0.0680 0.6343 0.049 Uiso 1 1 calc R
C16 C 0.68216(10) 0.70437(17) 0.43107(17) 0.0330(5) Uani 1 1 d .
N1 N 0.45615(10) 0.43102(15) 0.31738(16) 0.0452(5) Uani 1 1 d .
N2 N 0.46657(10) 0.29402(14) 0.43002(15) 0.0424(5) Uani 1 1 d .
C11 C 0.49713(11) 0.11085(16) 0.51256(17) 0.0373(5) Uani 1 1 d .
C17 C 0.61243(11) 0.64627(17) 0.36205(18) 0.0360(5) Uani 1 1 d .
C7 C 0.39784(11) 0.28634(17) 0.34223(18) 0.0387(5) Uani 1 1 d .
C13 C 0.48572(13) -0.06909(18) 0.56745(19) 0.0425(5) Uani 1 1 d .
H13 H 0.4760 -0.1153 0.6136 0.051 Uiso 1 1 calc R
C15 C 0.70185(10) 0.80427(17) 0.40664(17) 0.0338(5) Uani 1 1 d .
C2 C 0.39179(12) 0.37191(17) 0.27315(19) 0.0391(5) Uani 1 1 d .
C14 C 0.76851(11) 0.84799(17) 0.47431(17) 0.0357(5) Uani 1 1 d .
H14 H 0.7807 0.9146 0.4559 0.043 Uiso 1 1 calc R
C4 C 0.27116(12) 0.31756(19) 0.15306(19) 0.0432(6) Uani 1 1 d .
C3 C 0.32746(12) 0.38856(18) 0.17776(19) 0.0444(6) Uani 1 1 d .
H3 H 0.3226 0.4467 0.1314 0.053 Uiso 1 1 calc R
C6 C 0.34286(12) 0.21133(19) 0.3172(2) 0.0438(6) Uani 1 1 d .
H6 H 0.3485 0.1529 0.3635 0.053 Uiso 1 1 calc R
C1 C 0.49754(12) 0.38082(17) 0.4109(2) 0.0461(6) Uani 1 1 d .
H1 H 0.5438 0.4037 0.4588 0.055 Uiso 1 1 calc R
C10 C 0.49601(14) 0.22990(18) 0.53180(19) 0.0488(6) Uani 1 1 d .
H10A H 0.4676 0.2431 0.5716 0.059 Uiso 1 1 calc R
H10B H 0.5448 0.2538 0.5786 0.059 Uiso 1 1 calc R
C5 C 0.27944(12) 0.22661(19) 0.2209(2) 0.0444(6) Uani 1 1 d .
C9 C 0.20044(13) 0.3387(3) 0.0526(2) 0.0624(7) Uani 1 1 d .
H9A H 0.1632 0.3492 0.0757 0.094 Uiso 1 1 calc R
H9B H 0.1885 0.2784 0.0030 0.094 Uiso 1 1 calc R
H9C H 0.2047 0.4021 0.0152 0.094 Uiso 1 1 calc R
C8 C 0.21994(14) 0.1438(2) 0.1897(3) 0.0620(7) Uani 1 1 d .
H8A H 0.2354 0.0870 0.2437 0.093 Uiso 1 1 calc R
H8B H 0.2091 0.1146 0.1179 0.093 Uiso 1 1 calc R
H8C H 0.1776 0.1773 0.1877 0.093 Uiso 1 1 calc R

loop_
_atom_site_aniso_label
_atom_site_aniso_U_11
_atom_site_aniso_U_22
_atom_site_aniso_U_33
_atom_site_aniso_U_23
_atom_site_aniso_U_13
_atom_site_aniso_U_12
Co1 0.0202(2) 0.0324(2) 0.0449(3) 0.000 0.00097(18) 0.000
Cl1 0.0351(3) 0.0468(3) 0.0444(3) 0.0095(2) -0.0004(3) -0.0009(2)
O2 0.0332(8) 0.0452(9) 0.0442(9) -0.0010(7) 0.0065(7) -0.0127(7)
O1 0.0327(8) 0.0525(10) 0.0425(9) 0.0043(7) -0.0047(7) -0.0116(7)
C12 0.0408(13) 0.0491(13) 0.0327(11) -0.0030(10) 0.0156(10) 0.0042(11)
C16 0.0202(9) 0.0364(11) 0.0344(11) -0.0029(9) 0.0050(9) -0.0016(8)
N1 0.0296(10) 0.0414(11) 0.0484(11) 0.0023(9) 0.0027(9) -0.0040(8)
N2 0.0346(10) 0.0351(10) 0.0428(10) 0.0033(8) 0.0039(9) -0.0008(8)
C11 0.0300(11) 0.0386(11) 0.0334(11) -0.0002(9) 0.0052(9) 0.0020(9)
C17 0.0201(9) 0.0361(11) 0.0431(12) -0.0054(10) 0.0061(9) -0.0018(9)
C7 0.0303(11) 0.0358(11) 0.0422(12) -0.0023(10) 0.0091(10) 0.0002(9)
C13 0.0431(13) 0.0443(13) 0.0389(12) 0.0042(10) 0.0170(11) -0.0031(10)
C15 0.0232(10) 0.0380(11) 0.0315(10) 0.0016(9) 0.0042(9) 0.0016(9)
C2 0.0293(11) 0.0370(12) 0.0437(12) -0.0016(10) 0.0095(10) -0.0031(9)
C14 0.0274(10) 0.0331(11) 0.0386(11) -0.0002(9) 0.0074(9) -0.0050(9)
C4 0.0273(11) 0.0514(14) 0.0448(13) -0.0039(11) 0.0104(10) -0.0009(10)
C3 0.0333(12) 0.0439(13) 0.0460(13) 0.0048(10) 0.0088(11) -0.0012(10)
C6 0.0388(12) 0.0397(12) 0.0517(14) -0.0006(10) 0.0189(11) -0.0031(10)
C1 0.0325(12) 0.0384(12) 0.0503(14) -0.0022(10) 0.0030(11) -0.0038(10)
C10 0.0515(15) 0.0407(13) 0.0401(13) 0.0012(10) 0.0077(11) 0.0052(11)
C5 0.0319(12) 0.0489(14) 0.0518(14) -0.0098(11) 0.0178(11) -0.0069(10)
C9 0.0330(13) 0.081(2) 0.0575(16) 0.0004(14) 0.0061(12) -0.0061(13)
C8 0.0419(14) 0.0657(18) 0.0743(19) -0.0119(14) 0.0222(14) -0.0210(13)

loop_
_atom_type_symbol
_atom_type_description
_atom_type_scat_dispersion_real
_atom_type_scat_dispersion_imag
_atom_type_scat_source
C C 0.0033 0.0016 'International Tables Vol C Tables 4.2.6.8 and 6.1.1.4'
H H 0.0000 0.0000 'International Tables Vol C Tables 4.2.6.8 and 6.1.1.4'
N N 0.0061 0.0033 'International Tables Vol C Tables 4.2.6.8 and 6.1.1.4'
O O 0.0106 0.0060 'International Tables Vol C Tables 4.2.6.8 and 6.1.1.4'
Cl Cl 0.1484 0.1585 'International Tables Vol C Tables 4.2.6.8 and 6.1.1.4'
Co Co 0.3494 0.9721 'International Tables Vol C Tables 4.2.6.8 and 6.1.1.4'

loop_
_geom_angle_atom_site_label_1
_geom_angle_atom_site_label_2
_geom_angle_atom_site_label_3
_geom_angle
_geom_angle_site_symmetry_1
_geom_angle_site_symmetry_3
N1 Co1 N1 95.90(11) 2_655 .
N1 Co1 O2 99.27(7) 2_655 .
N1 Co1 O2 93.58(7) . .
N1 Co1 O2 93.58(7) 2_655 2_655
N1 Co1 O2 99.27(7) . 2_655
O2 Co1 O2 160.79(9) . 2_655
N1 Co1 O1 153.04(7) 2_655 2_655
N1 Co1 O1 94.61(7) . 2_655
O2 Co1 O1 104.78(6) . 2_655
O2 Co1 O1 60.19(6) 2_655 2_655
N1 Co1 O1 94.61(7) 2_655 .
N1 Co1 O1 153.04(7) . .
O2 Co1 O1 60.19(6) . .
O2 Co1 O1 104.78(6) 2_655 .
O1 Co1 O1 87.01(10) 2_655 .
N1 Co1 C17 97.86(7) 2_655 .
N1 Co1 C17 123.59(7) . .
O2 Co1 C17 30.21(6) . .
O2 Co1 C17 133.81(7) 2_655 .
O1 Co1 C17 96.84(7) 2_655 .
O1 Co1 C17 29.98(6) . .
N1 Co1 C17 123.59(7) 2_655 2_655
N1 Co1 C17 97.86(7) . 2_655
O2 Co1 C17 133.81(7) . 2_655
O2 Co1 C17 30.21(6) 2_655 2_655
O1 Co1 C17 29.98(6) 2_655 2_655
O1 Co1 C17 96.84(7) . 2_655
C17 Co1 C17 118.00(10) . 2_655
C17 O2 Co1 89.66(12) . .
C17 O1 Co1 89.45(13) . .
C11 C12 C13 120.6(2) . .
C11 C12 H12 119.7 . .
C13 C12 H12 119.7 . .
C14 C16 C15 117.45(18) 7_666 .
C14 C16 C17 116.89(19) 7_666 .
C15 C16 C17 125.64(19) . .
C1 N1 C2 104.39(19) . .
C1 N1 Co1 120.45(16) . .
C2 N1 Co1 133.13(15) . .
C1 N2 C7 106.82(18) . .
C1 N2 C10 125.72(19) . .
C7 N2 C10 126.9(2) . .
C13 C11 C12 118.8(2) 5_656 .
C13 C11 C10 122.3(2) 5_656 .
C12 C11 C10 118.8(2) . .
O1 C17 O2 120.70(19) . .
O1 C17 C16 120.8(2) . .
O2 C17 C16 118.48(19) . .
O1 C17 Co1 60.58(11) . .
O2 C17 Co1 60.13(10) . .
C16 C17 Co1 177.58(15) . .
C2 C7 N2 105.71(19) . .
C2 C7 C6 122.2(2) . .
N2 C7 C6 132.0(2) . .
C11 C13 C12 120.6(2) 5_656 .
C11 C13 H13 119.7 5_656 .
C12 C13 H13 119.7 . .
C14 C15 C16 120.46(19) . .
C14 C15 Cl1 116.24(16) . .
C16 C15 Cl1 123.29(15) . .
C7 C2 C3 119.8(2) . .
C7 C2 N1 109.48(19) . .
C3 C2 N1 130.7(2) . .
C15 C14 C16 122.1(2) . 7_666
C15 C14 H14 119.0 . .
C16 C14 H14 119.0 7_666 .
C3 C4 C5 120.6(2) . .
C3 C4 C9 118.9(2) . .
C5 C4 C9 120.5(2) . .
C4 C3 C2 119.1(2) . .
C4 C3 H3 120.5 . .
C2 C3 H3 120.5 . .
C5 C6 C7 117.9(2) . .
C5 C6 H6 121.1 . .
C7 C6 H6 121.1 . .
N1 C1 N2 113.6(2) . .
N1 C1 H1 123.2 . .
N2 C1 H1 123.2 . .
N2 C10 C11 114.02(18) . .
N2 C10 H10A 108.7 . .
C11 C10 H10A 108.7 . .
N2 C10 H10B 108.7 . .
C11 C10 H10B 108.7 . .
H10A C10 H10B 107.6 . .
C6 C5 C4 120.3(2) . .
C6 C5 C8 118.8(2) . .
C4 C5 C8 120.9(2) . .
C4 C9 H9A 109.5 . .
C4 C9 H9B 109.5 . .
H9A C9 H9B 109.5 . .
C4 C9 H9C 109.5 . .
H9A C9 H9C 109.5 . .
H9B C9 H9C 109.5 . .
C5 C8 H8A 109.5 . .
C5 C8 H8B 109.5 . .
H8A C8 H8B 109.5 . .
C5 C8 H8C 109.5 . .
H8A C8 H8C 109.5 . .
H8B C8 H8C 109.5 . .

loop_
_geom_bond_atom_site_label_1
_geom_bond_atom_site_label_2
_geom_bond_distance
_geom_bond_site_symmetry_2
Co1 N1 2.076(2) 2_655
Co1 N1 2.076(2) .
Co1 O2 2.1633(15) .
Co1 O2 2.1633(15) 2_655
Co1 O1 2.1729(16) 2_655
Co1 O1 2.1729(16) .
Co1 C17 2.495(2) .
Co1 C17 2.495(2) 2_655
Cl1 C15 1.737(2) .
O2 C17 1.255(3) .
O1 C17 1.246(3) .
C12 C11 1.381(3) .
C12 C13 1.382(3) .
C12 H12 0.9300 .
C16 C14 1.389(3) 7_666
C16 C15 1.391(3) .
C16 C17 1.509(3) .
N1 C1 1.322(3) .
N1 C2 1.402(3) .
N2 C1 1.337(3) .
N2 C7 1.391(3) .
N2 C10 1.462(3) .
C11 C13 1.376(3) 5_656
C11 C10 1.504(3) .
C7 C2 1.381(3) .
C7 C6 1.392(3) .
C13 C11 1.376(3) 5_656
C13 H13 0.9300 .
C15 C14 1.383(3) .
C2 C3 1.394(3) .
C14 C16 1.390(3) 7_666
C14 H14 0.9300 .
C4 C3 1.380(3) .
C4 C5 1.415(3) .
C4 C9 1.510(3) .
C3 H3 0.9300 .
C6 C5 1.388(3) .
C6 H6 0.9300 .
C1 H1 0.9300 .
C10 H10A 0.9700 .
C10 H10B 0.9700 .
C5 C8 1.515(3) .
C9 H9A 0.9600 .
C9 H9B 0.9600 .
C9 H9C 0.9600 .
C8 H8A 0.9600 .
C8 H8B 0.9600 .
C8 H8C 0.9600 .
